data_1549579
loop_
_publ_author_name
'Riel, Asia Marie S.'
'Decato, Daniel A.'
'Sun, Jiyu'
'Massena, Casey J.'
'Jessop, Morly J.'
'Berryman, Orion B.'

_publ_section_title
;
 The intramolecular hydrogen bonded-halogen bond: a new strategy for
 preorganization and enhanced binding.
;
_journal_issue 26
_journal_name_full 'Chemical science'
_journal_page_first 5828
_journal_page_last 5836
_journal_paper_doi 10.1039/c8sc01973h
_journal_volume 9
_journal_year 2018
_chemical_formula_moiety 'C22 H16 F I2 N3, 2(C F3 O3 S)'
_chemical_formula_sum 'C24 H16 F7 I2 N3 O6 S2'
_chemical_formula_weight 893.32
_space_group_crystal_system triclinic
_space_group_IT_number 2
_space_group_name_Hall '-P 1'
_space_group_name_H-M_alt 'P -1'
_symmetry_space_group_name_Hall '-P 1'
_symmetry_space_group_name_H-M 'P -1'
_atom_sites_solution_hydrogens geom
_atom_sites_solution_primary dual
_audit_creation_date 2017-09-22
_audit_creation_method
;
Olex2 1.2
(compiled 2017.08.10 svn.r3458 for OlexSys, GUI svn.r5381)
;
_audit_update_record
;
2018-02-22 deposited with the CCDC.
2018-06-13 downloaded from the CCDC.
;
_cell_angle_alpha 99.618(2)
_cell_angle_beta 91.239(2)
_cell_angle_gamma 104.624(2)
_cell_formula_units_Z 2
_cell_length_a 8.0582(3)
_cell_length_b 11.0044(4)
_cell_length_c 17.7067(6)
_cell_measurement_reflns_used 9837
_cell_measurement_temperature 100
_cell_measurement_theta_max 25.026
_cell_measurement_theta_min 2.938
_cell_volume 1494.58(9)
_computing_cell_refinement 'SAINT v8.34A (Bruker, 2013)'
_computing_data_collection 'APEX2 (Bruker-AXS, 2007)'
_computing_data_reduction 'SAINT v8.34A (Bruker, 2013)'
_computing_molecular_graphics 'Olex2 (Dolomanov et al., 2009)'
_computing_publication_material 'Olex2 (Dolomanov et al., 2009)'
_computing_structure_refinement 'ShelXL (Sheldrick, 2015)'
_computing_structure_solution 'ShelXT (Sheldrick, 2015)'
_diffrn_ambient_temperature 100
_diffrn_detector 'Bruker Photon-100 area detector'
_diffrn_detector_area_resol_mean 10.5
_diffrn_detector_type 'CMOS area detector'
_diffrn_measured_fraction_theta_full 0.997
_diffrn_measured_fraction_theta_max 0.997
_diffrn_measurement_device 'Fixed Chi Three-Circle Diffractometer'
_diffrn_measurement_device_type 'Bruker D8 VENTURE Duo'
_diffrn_measurement_method '\w and \f scans'
_diffrn_radiation_monochromator 'TRIUMPH graphite'
_diffrn_radiation_probe x-ray
_diffrn_radiation_type MoK\a
_diffrn_radiation_wavelength 0.71073
_diffrn_reflns_av_R_equivalents 0.0515
_diffrn_reflns_av_unetI/netI 0.0274
_diffrn_reflns_Laue_measured_fraction_full 0.997
_diffrn_reflns_Laue_measured_fraction_max 0.997
_diffrn_reflns_limit_h_max 9
_diffrn_reflns_limit_h_min -9
_diffrn_reflns_limit_k_max 13
_diffrn_reflns_limit_k_min -13
_diffrn_reflns_limit_l_max 21
_diffrn_reflns_limit_l_min -21
_diffrn_reflns_number 44120
_diffrn_reflns_point_group_measured_fraction_full 0.997
_diffrn_reflns_point_group_measured_fraction_max 0.997
_diffrn_reflns_theta_full 25.087
_diffrn_reflns_theta_max 25.087
_diffrn_reflns_theta_min 2.938
_diffrn_source 'sealed tube'
_diffrn_source_type fine-focus
_diffrn_standards_number 0
_exptl_absorpt_coefficient_mu 2.332
_exptl_absorpt_correction_T_max 0.7452
_exptl_absorpt_correction_T_min 0.6647
_exptl_absorpt_correction_type multi-scan
_exptl_absorpt_process_details
'SADABS-2014/4 (Bruker,2014/4) was used for absorption correction. wR2(int) was 0.0631 before and 0.0562 after correction. The Ratio of minimum to maximum transmission is 0.8920. The \l/2 correction factor is 0.00150.'
_exptl_crystal_colour 'clear red'
_exptl_crystal_colour_lustre clear
_exptl_crystal_colour_primary red
_exptl_crystal_density_diffrn 1.985
_exptl_crystal_description needle
_exptl_crystal_F_000 860
_exptl_crystal_size_max 0.28
_exptl_crystal_size_mid 0.02
_exptl_crystal_size_min 0.01
_refine_diff_density_max 1.052
_refine_diff_density_min -0.633
_refine_diff_density_rms 0.105
_refine_ls_extinction_method none
_refine_ls_goodness_of_fit_ref 1.058
_refine_ls_hydrogen_treatment constr
_refine_ls_matrix_type full
_refine_ls_number_parameters 551
_refine_ls_number_reflns 5299
_refine_ls_number_restraints 527
_refine_ls_restrained_S_all 1.058
_refine_ls_R_factor_all 0.0477
_refine_ls_R_factor_gt 0.0358
_refine_ls_shift/su_max 0.001
_refine_ls_shift/su_mean 0.000
_refine_ls_structure_factor_coef Fsqd
_refine_ls_weighting_details 'w=1/[\s^2^(Fo^2^)+(0.0426P)^2^+3.6052P] where P=(Fo^2^+2Fc^2^)/3'
_refine_ls_weighting_scheme calc
_refine_ls_wR_factor_gt 0.0836
_refine_ls_wR_factor_ref 0.0895
_reflns_Friedel_coverage 0.000
_reflns_number_gt 4480
_reflns_number_total 5299
_reflns_threshold_expression 'I > 2\s(I)'
_cod_data_source_file c8sc01973h2.cif
_cod_data_source_block g2xbmeotf
_cod_depositor_comments
;
The following automatic conversions were performed:

'_diffrn_radiation_probe' value 'X-ray' changed to 'x-ray' according
to
/home/data/users/saulius/crontab/automatic-downloads/rss-feeds/RSC/lib/dictionaries/cif_core.dic
dictionary named 'cif_core.dic' version 2.4.2 from 2011-04-26.

Automatic conversion script
Id: cif_fix_values 4973 2017-02-22 13:04:09Z antanas 

 Adding full bibliography for 1549577--1549583.cif.
;
_cod_database_code 1549579
_shelx_shelxl_version_number 2014/7
_shelx_space_group_comment
;
The symmetry employed for this shelxl refinement is uniquely defined
by the following loop, which should always be used as a source of
symmetry information in preference to the above space-group names.
They are only intended as comments.
;
_shelx_estimated_absorpt_t_max 0.977
_shelx_estimated_absorpt_t_min 0.561
_olex2_refinement_description
;
1. Fixed Uiso
 At 1.2 times of:
  All C(H) groups, All N(H,H) groups
 At 1.5 times of:
  All C(H,H,H) groups
2. Restrained distances
 F5-C24 \\sim F5'-C24
 with sigma of 0.02
 S1-C23 \\sim S1'-C23'
 with sigma of 0.02
 S1-O3 \\sim S1'-O3' \\sim S1-O1 \\sim S1'-O1' \\sim S1-O2 \\sim S1'-O2'
 with sigma of 0.02
 F3-C23 \\sim F3'-C23' \\sim F4-C23 \\sim F4'-C23' \\sim F2-C23 \\sim F2'-C23'
 with sigma of 0.02
3. Uiso/Uaniso restraints and constraints
Uanis(C23) = Uanis(C23')
Uanis(C5) = Uanis(C5')
Uanis(C24') = Uanis(C24)
Uanis(O5) = Uanis(O5')
4. Rigid body (RIGU) restrains
 S1', O1', O2', O3', C23', F2', F3', F4'
 with sigma for 1-2 distances of 0.004 and sigma for 1-3 distances of 0.004
 O2, S1, O1, O3, C23, F2, F3, F4
 with sigma for 1-2 distances of 0.004 and sigma for 1-3 distances of 0.004
 O6, S2, O4, C24, F5, F7, F6
 with sigma for 1-2 distances of 0.004 and sigma for 1-3 distances of 0.004
 O4', S2', O5', O6', C24', F5', F6, F7
 with sigma for 1-2 distances of 0.004 and sigma for 1-3 distances of 0.004
 C12, I1, C1, C5, C2, C4, C6, N3, H2, H4, C3, C7, C5', C21, H3, C8, C1', C0AA,
 H21A, H21B, H21C, C9, I1', C2', C3', H0AA, H9, C10, N2, C13, H2', N3', H3', F1,
  C11, H2A, H2B, C14, C21', H11, C15, H21D, H21E, H21F, C16, C17, C19, H17, C18,
  I2, C20, N1, H18, H20, C22, H22A, H22B, H22C
 with sigma for 1-2 distances of 0.004 and sigma for 1-3 distances of 0.004
5. Others
 Sof(I1')=Sof(S2')=Sof(F5')=Sof(O4')=Sof(O5')=Sof(O6')=Sof(C5')=Sof(C1')=
 Sof(C2')=Sof(H2')=Sof(N3')=Sof(C3')=Sof(H3')=Sof(C0AA)=Sof(H0AA)=Sof(C21')=
 Sof(H21D)=Sof(H21E)=Sof(H21F)=Sof(C24')=Sof(S1')=Sof(F2')=Sof(F3')=Sof(F4')=
 Sof(O1')=Sof(O2')=Sof(O3')=Sof(C23')=1-FVAR(1)
 Sof(I1)=Sof(S2)=Sof(F5)=Sof(O4)=Sof(O5)=Sof(O6)=Sof(C5)=Sof(C4)=Sof(H4)=
 Sof(C3)=Sof(H3)=Sof(N3)=Sof(C2)=Sof(H2)=Sof(C1)=Sof(C21)=Sof(H21A)=Sof(H21B)=
 Sof(H21C)=Sof(C24)=Sof(S1)=Sof(F2)=Sof(F3)=Sof(F4)=Sof(O1)=Sof(O2)=Sof(O3)=
 Sof(C23)=FVAR(1)
6.a Aromatic/amide H refined with riding coordinates:
 C4(H4), C3(H3), C2(H2), C9(H9), C11(H11), C17(H17), C18(H18), C20(H20),
 C2'(H2'), C3'(H3'), C0AA(H0AA)
6.b Fitted hexagon refined as free rotating group:
 C5(C4,C3,N3,C2,C1), C5'(C1',C2',N3',C3',C0AA)
6.c X=CH2 refined with riding coordinates:
 N2(H2A,H2B)
6.d Idealised Me refined as rotating group:
 C21(H21A,H21B,H21C), C22(H22A,H22B,H22C), C21'(H21D,H21E,H21F)
;
_olex2_submission_special_instructions 'No special instructions were received'

loop_
_space_group_symop_operation_xyz
'x, y, z'
'-x, -y, -z'

loop_
_atom_site_label
_atom_site_type_symbol
_atom_site_fract_x
_atom_site_fract_y
_atom_site_fract_z
_atom_site_U_iso_or_equiv
_atom_site_adp_type
_atom_site_occupancy
_atom_site_site_symmetry_order
_atom_site_calc_flag
_atom_site_refinement_flags_posn
_atom_site_refinement_flags_adp
_atom_site_refinement_flags_occupancy
_atom_site_disorder_assembly
_atom_site_disorder_group
I1 I 0.98055(8) 0.41741(6) 0.77576(3) 0.0390(2) Uani 0.5109(10) 1 d . U P A 1
I2 I 0.48322(4) 0.17761(3) 0.50134(2) 0.02947(10) Uani 1 1 d . U . . .
S2 S 0.5161(4) 0.1383(2) 0.71847(14) 0.0438(6) Uani 0.5109(10) 1 d . U P A 1
F1 F 1.0859(4) 0.9194(3) 0.45838(17) 0.0454(7) Uani 1 1 d . U . . .
F5 F 0.2780(11) 0.2400(8) 0.7659(6) 0.088(3) Uani 0.5109(10) 1 d D U P A 1
F6 F 0.4401(5) 0.3523(3) 0.68964(19) 0.0651(9) Uani 1 1 d . U . . .
F7 F 0.5053(5) 0.3637(4) 0.80750(18) 0.0734(10) Uani 1 1 d . U . . .
O4 O 0.5261(13) 0.0839(8) 0.7857(4) 0.067(2) Uani 0.5109(10) 1 d . U P A 1
O5 O 0.6650(14) 0.1951(10) 0.6854(6) 0.0600(19) Uani 0.5109(10) 1 d . . P A 1
O6 O 0.3972(14) 0.0633(7) 0.6604(5) 0.081(3) Uani 0.5109(10) 1 d . U P A 1
N1 N 0.2044(5) 0.1157(4) 0.2846(2) 0.0315(8) Uani 1 1 d . U . . .
N2 N 0.8251(5) 0.4953(3) 0.5880(2) 0.0289(8) Uani 1 1 d . U . . .
H2A H 0.7426 0.4321 0.5628 0.035 Uiso 1 1 calc R U . . .
H2B H 0.8650 0.4907 0.6338 0.035 Uiso 1 1 calc R U . . .
C5 C 1.208(2) 0.6881(15) 0.8038(7) 0.0385(17) Uani 0.5109(10) 1 d . U P A 1
C4 C 1.316(2) 0.7985(12) 0.8466(8) 0.052(4) Uani 0.5109(10) 1 d G U P A 1
H4 H 1.3517 0.8730 0.8245 0.063 Uiso 0.5109(10) 1 calc R U P A 1
C3 C 1.3701(16) 0.7999(9) 0.9219(7) 0.056(4) Uani 0.5109(10) 1 d G U P A 1
H3 H 1.4434 0.8754 0.9512 0.067 Uiso 0.5109(10) 1 calc R U P A 1
N3 N 1.3174(15) 0.6909(10) 0.9543(6) 0.045(3) Uani 0.5109(10) 1 d G U P A 1
C2 C 1.2102(17) 0.5805(9) 0.9115(7) 0.037(3) Uani 0.5109(10) 1 d G U P A 1
H2 H 1.1742 0.5060 0.9336 0.044 Uiso 0.5109(10) 1 calc R U P A 1
C1 C 1.156(2) 0.5790(12) 0.8362(7) 0.040(3) Uani 0.5109(10) 1 d G U P A 1
C6 C 1.1459(6) 0.6886(5) 0.7308(3) 0.0381(11) Uani 1 1 d . U . . .
C7 C 1.0900(6) 0.6975(4) 0.6696(3) 0.0344(10) Uani 1 1 d . U . . .
C8 C 1.0219(5) 0.7046(4) 0.5961(2) 0.0288(9) Uani 1 1 d . U . . .
C9 C 1.0849(6) 0.8126(4) 0.5626(3) 0.0344(10) Uani 1 1 d . U . . .
H9 H 1.1709 0.8833 0.5896 0.041 Uiso 1 1 calc R U . . .
C10 C 1.0215(6) 0.8155(4) 0.4908(3) 0.0325(9) Uani 1 1 d . U . . .
C11 C 0.8965(6) 0.7170(4) 0.4499(3) 0.0295(9) Uani 1 1 d . U . . .
H11 H 0.8564 0.7217 0.3999 0.035 Uiso 1 1 calc R U . . .
C12 C 0.8907(5) 0.5997(4) 0.5562(2) 0.0254(8) Uani 1 1 d . U . . .
C13 C 0.8283(5) 0.6089(4) 0.4825(2) 0.0245(8) Uani 1 1 d . U . . .
C14 C 0.6969(5) 0.5065(4) 0.4414(2) 0.0254(8) Uani 1 1 d . U . . .
C15 C 0.5854(5) 0.4183(4) 0.4082(2) 0.0257(8) Uani 1 1 d . U . . .
C16 C 0.4575(5) 0.3148(4) 0.3666(2) 0.0245(8) Uani 1 1 d . U . . .
C17 C 0.3866(6) 0.3227(4) 0.2949(2) 0.0282(9) Uani 1 1 d . U . . .
H17 H 0.4263 0.3977 0.2736 0.034 Uiso 1 1 calc R U . . .
C18 C 0.2608(6) 0.2229(4) 0.2556(2) 0.0328(10) Uani 1 1 d . U . . .
H18 H 0.2128 0.2296 0.2075 0.039 Uiso 1 1 calc R U . . .
C19 C 0.3949(5) 0.2003(4) 0.3950(2) 0.0233(8) Uani 1 1 d . U . . .
C20 C 0.2696(5) 0.1023(4) 0.3523(2) 0.0270(9) Uani 1 1 d . U . . .
H20 H 0.2290 0.0247 0.3709 0.032 Uiso 1 1 calc R U . . .
C21 C 1.355(2) 0.6874(16) 1.0350(8) 0.055(4) Uani 0.5109(10) 1 d . U P A 1
H21A H 1.4192 0.7726 1.0612 0.083 Uiso 0.5109(10) 1 calc GR U P A 1
H21B H 1.4246 0.6268 1.0382 0.083 Uiso 0.5109(10) 1 calc GR U P A 1
H21C H 1.2474 0.6605 1.0595 0.083 Uiso 0.5109(10) 1 calc GR U P A 1
C22 C 0.0651(7) 0.0088(5) 0.2419(3) 0.0528(14) Uani 1 1 d . U . . .
H22A H 0.1118 -0.0638 0.2231 0.079 Uiso 1 1 calc GR U . . .
H22B H 0.0177 0.0367 0.1983 0.079 Uiso 1 1 calc GR U . . .
H22C H -0.0261 -0.0168 0.2762 0.079 Uiso 1 1 calc GR U . . .
C24 C 0.434(2) 0.2856(18) 0.7517(9) 0.0419(18) Uani 0.5109(10) 1 d D U P A 1
I1' I 1.42995(8) 0.93655(6) 0.82480(4) 0.0379(2) Uani 0.4891(10) 1 d . U P A 2
S2' S 0.6741(3) 0.2415(3) 0.72298(17) 0.0352(6) Uani 0.4891(10) 1 d . U P A 2
F5' F 0.3401(11) 0.1960(8) 0.7392(5) 0.066(2) Uani 0.4891(10) 1 d D U P A 2
O4' O 0.8029(11) 0.3605(8) 0.7244(5) 0.061(2) Uani 0.4891(10) 1 d . U P A 2
O5' O 0.6290(14) 0.1596(10) 0.6487(5) 0.0600(19) Uani 0.4891(10) 1 d . U P A 2
O6' O 0.6835(10) 0.1770(7) 0.7857(4) 0.0425(16) Uani 0.4891(10) 1 d . U P A 2
C5' C 1.207(2) 0.6664(15) 0.8058(7) 0.0385(17) Uani 0.4891(10) 1 d . U P A 2
C1' C 1.3151(18) 0.7671(11) 0.8560(7) 0.031(2) Uani 0.4891(10) 1 d G U P A 2
C2' C 1.3558(13) 0.7523(8) 0.9301(6) 0.030(3) Uani 0.4891(10) 1 d G U P A 2
H2' H 1.4300 0.8211 0.9644 0.036 Uiso 0.4891(10) 1 calc R U P A 2
N3' N 1.2879(15) 0.6367(10) 0.9539(6) 0.040(3) Uani 0.4891(10) 1 d G U P A 2
C3' C 1.1793(19) 0.5360(9) 0.9036(8) 0.048(4) Uani 0.4891(10) 1 d G U P A 2
H3' H 1.1328 0.4570 0.9199 0.058 Uiso 0.4891(10) 1 calc R U P A 2
C0AA C 1.139(2) 0.5509(13) 0.8296(8) 0.044(4) Uani 0.4891(10) 1 d G U P A 2
H0AA H 1.0644 0.4820 0.7953 0.052 Uiso 0.4891(10) 1 calc R U P A 2
C21' C 1.325(3) 0.6239(17) 1.0337(10) 0.058(5) Uani 0.4891(10) 1 d . U P A 2
H21D H 1.4403 0.6108 1.0390 0.087 Uiso 0.4891(10) 1 calc GR U P A 2
H21E H 1.2400 0.5507 1.0466 0.087 Uiso 0.4891(10) 1 calc GR U P A 2
H21F H 1.3196 0.7017 1.0686 0.087 Uiso 0.4891(10) 1 calc GR U P A 2
C24' C 0.476(2) 0.2878(18) 0.7383(9) 0.0419(18) Uani 0.4891(10) 1 d . U P A 2
S1 S 0.8581(8) 0.7472(5) 0.9541(4) 0.0478(13) Uani 0.5109(10) 1 d D U P A 1
F2 F 0.9863(17) 0.9422(12) 1.0610(8) 0.100(4) Uani 0.5109(10) 1 d D U P A 1
F3 F 0.750(2) 0.9407(15) 1.0000(8) 0.094(4) Uani 0.5109(10) 1 d D U P A 1
F4 F 0.748(2) 0.8222(15) 1.0877(9) 0.123(5) Uani 0.5109(10) 1 d D U P A 1
O1 O 0.6833(15) 0.6802(17) 0.9258(11) 0.049(3) Uani 0.5109(10) 1 d D U P A 1
O2 O 0.9485(15) 0.6757(12) 0.9934(8) 0.075(4) Uani 0.5109(10) 1 d D U P A 1
O3 O 0.9572(19) 0.8157(11) 0.9013(8) 0.048(3) Uani 0.5109(10) 1 d D U P A 1
C23 C 0.8353(19) 0.8692(14) 1.0317(7) 0.070(3) Uani 0.5109(10) 1 d D U P A 1
S1' S 0.8292(8) 0.6931(5) 0.9497(4) 0.0434(12) Uani 0.4891(10) 1 d D U P A 2
F2' F 1.0006(16) 0.8712(13) 1.0590(8) 0.093(4) Uani 0.4891(10) 1 d D U P A 2
F3' F 0.7614(19) 0.9045(13) 1.0232(7) 0.074(3) Uani 0.4891(10) 1 d D U P A 2
F4' F 0.7635(19) 0.7598(13) 1.0898(7) 0.085(3) Uani 0.4891(10) 1 d D U P A 2
O1' O 0.6494(17) 0.6434(19) 0.9296(13) 0.062(4) Uani 0.4891(10) 1 d D U P A 2
O2' O 0.9090(15) 0.6057(11) 0.9773(7) 0.063(3) Uani 0.4891(10) 1 d D U P A 2
O3' O 0.9302(19) 0.7635(12) 0.8969(7) 0.044(3) Uani 0.4891(10) 1 d D U P A 2
C23' C 0.8395(18) 0.8133(14) 1.0324(7) 0.070(3) Uani 0.4891(10) 1 d D U P A 2

loop_
_atom_site_aniso_label
_atom_site_aniso_U_11
_atom_site_aniso_U_22
_atom_site_aniso_U_33
_atom_site_aniso_U_23
_atom_site_aniso_U_13
_atom_site_aniso_U_12
I1 0.0430(4) 0.0392(4) 0.0371(4) 0.0122(3) 0.0022(3) 0.0115(3)
I2 0.03420(17) 0.03027(16) 0.03049(16) 0.01240(11) 0.00552(11) 0.01548(12)
S2 0.0618(16) 0.0401(14) 0.0292(12) -0.0007(10) -0.0070(11) 0.0181(12)
F1 0.0461(16) 0.0309(14) 0.0601(18) 0.0166(13) 0.0237(14) 0.0044(12)
F5 0.073(5) 0.051(4) 0.146(8) 0.017(5) 0.015(4) 0.022(3)
F6 0.100(3) 0.0506(19) 0.0496(18) 0.0069(15) -0.0136(17) 0.0312(18)
F7 0.090(3) 0.084(2) 0.0389(17) -0.0119(17) -0.0058(17) 0.025(2)
O4 0.103(7) 0.068(5) 0.042(4) 0.016(4) -0.003(4) 0.041(5)
O5 0.091(5) 0.057(5) 0.032(5) -0.001(4) 0.002(4) 0.024(4)
O6 0.134(8) 0.037(4) 0.063(5) -0.003(4) -0.050(5) 0.017(4)
N1 0.0340(19) 0.0319(19) 0.0271(18) 0.0049(15) 0.0021(15) 0.0062(15)
N2 0.0312(19) 0.0279(18) 0.0287(19) 0.0062(15) -0.0014(15) 0.0097(15)
C5 0.027(2) 0.056(5) 0.037(2) 0.004(2) 0.0033(18) 0.021(3)
C4 0.042(6) 0.069(7) 0.046(6) -0.003(5) -0.004(5) 0.024(6)
C3 0.039(6) 0.073(8) 0.054(6) 0.008(5) 0.002(5) 0.014(6)
N3 0.027(6) 0.066(8) 0.037(4) 0.000(5) -0.002(4) 0.011(6)
C2 0.020(6) 0.058(7) 0.030(4) 0.004(4) -0.002(4) 0.009(5)
C1 0.032(7) 0.059(6) 0.027(4) -0.002(4) -0.004(4) 0.016(5)
C6 0.029(2) 0.047(3) 0.038(2) -0.0008(19) 0.0017(18) 0.017(2)
C7 0.023(2) 0.038(3) 0.042(2) 0.0006(19) 0.0035(18) 0.0114(19)
C8 0.024(2) 0.031(2) 0.034(2) 0.0013(17) 0.0062(16) 0.0138(17)
C9 0.024(2) 0.030(2) 0.047(2) 0.0015(19) 0.0088(19) 0.0074(18)
C10 0.030(2) 0.026(2) 0.043(2) 0.0090(18) 0.0158(18) 0.0076(17)
C11 0.032(2) 0.029(2) 0.032(2) 0.0096(17) 0.0130(18) 0.0145(17)
C12 0.0236(19) 0.027(2) 0.031(2) 0.0058(16) 0.0079(16) 0.0162(16)
C13 0.0243(19) 0.025(2) 0.0272(19) 0.0039(15) 0.0085(16) 0.0121(16)
C14 0.032(2) 0.025(2) 0.026(2) 0.0085(16) 0.0070(16) 0.0165(17)
C15 0.032(2) 0.027(2) 0.025(2) 0.0106(16) 0.0085(16) 0.0152(17)
C16 0.026(2) 0.026(2) 0.0254(19) 0.0070(15) 0.0112(16) 0.0116(16)
C17 0.034(2) 0.031(2) 0.023(2) 0.0098(16) 0.0078(17) 0.0115(18)
C18 0.036(2) 0.041(2) 0.024(2) 0.0105(18) 0.0047(18) 0.0120(19)
C19 0.029(2) 0.027(2) 0.0198(18) 0.0069(15) 0.0092(16) 0.0165(16)
C20 0.030(2) 0.025(2) 0.029(2) 0.0074(16) 0.0089(16) 0.0085(17)
C21 0.036(8) 0.090(11) 0.033(5) 0.004(6) -0.003(4) 0.009(8)
C22 0.056(3) 0.051(3) 0.040(3) 0.006(2) -0.013(2) -0.005(3)
C24 0.055(5) 0.047(3) 0.028(4) 0.001(2) -0.005(3) 0.027(3)
I1' 0.0427(4) 0.0411(4) 0.0376(4) 0.0098(3) 0.0070(3) 0.0228(3)
S2' 0.0407(14) 0.0419(15) 0.0253(14) 0.0145(12) -0.0013(11) 0.0095(11)
F5' 0.062(4) 0.055(4) 0.088(6) 0.026(4) 0.008(4) 0.015(3)
O4' 0.057(4) 0.062(4) 0.066(5) 0.037(4) -0.005(4) 0.001(3)
O5' 0.091(5) 0.057(5) 0.032(5) -0.001(4) 0.002(4) 0.024(4)
O6' 0.055(4) 0.043(4) 0.041(4) 0.024(3) 0.005(3) 0.023(3)
C5' 0.027(2) 0.056(5) 0.037(2) 0.004(2) 0.0033(18) 0.021(3)
C1' 0.018(5) 0.050(5) 0.032(4) 0.010(4) 0.002(3) 0.024(4)
C2' 0.013(5) 0.049(6) 0.028(4) 0.005(4) -0.003(4) 0.011(4)
N3' 0.017(5) 0.059(7) 0.039(5) 0.012(5) -0.003(4) 0.001(5)
C3' 0.034(7) 0.061(7) 0.047(6) 0.013(5) -0.005(5) 0.007(6)
C0AA 0.033(8) 0.061(7) 0.044(6) 0.012(5) 0.004(5) 0.023(5)
C21' 0.042(9) 0.086(12) 0.041(6) 0.022(7) -0.007(5) 0.003(9)
C24' 0.055(5) 0.047(3) 0.028(4) 0.001(2) -0.005(3) 0.027(3)
S1 0.033(2) 0.078(3) 0.039(2) 0.026(3) 0.0026(14) 0.017(2)
F2 0.086(5) 0.137(9) 0.052(5) -0.002(7) -0.007(4) 0.001(6)
F3 0.074(6) 0.118(8) 0.084(8) -0.010(6) 0.008(6) 0.032(6)
F4 0.133(10) 0.148(11) 0.061(6) -0.010(6) 0.043(6) 0.004(8)
O1 0.033(5) 0.066(8) 0.051(5) 0.018(5) 0.004(4) 0.016(4)
O2 0.047(6) 0.109(8) 0.085(8) 0.056(7) 0.002(5) 0.026(6)
O3 0.043(5) 0.066(7) 0.039(5) 0.016(5) 0.005(4) 0.016(5)
C23 0.053(4) 0.107(6) 0.045(3) 0.001(4) 0.009(3) 0.021(4)
S1' 0.038(3) 0.075(3) 0.0284(17) 0.020(2) 0.0095(16) 0.027(3)
F2' 0.068(5) 0.149(10) 0.045(5) -0.003(7) -0.009(3) 0.012(6)
F3' 0.064(6) 0.102(7) 0.049(5) 0.004(4) 0.011(5) 0.019(5)
F4' 0.086(6) 0.131(9) 0.038(4) 0.010(6) 0.024(4) 0.031(7)
O1' 0.045(5) 0.081(11) 0.062(7) 0.009(7) 0.008(5) 0.023(5)
O2' 0.057(6) 0.097(7) 0.059(6) 0.042(6) 0.019(5) 0.043(6)
O3' 0.046(6) 0.070(8) 0.027(4) 0.017(5) 0.015(4) 0.028(6)
C23' 0.053(4) 0.107(6) 0.045(3) 0.001(4) 0.009(3) 0.021(4)

loop_
_atom_type_symbol
_atom_type_description
_atom_type_scat_dispersion_real
_atom_type_scat_dispersion_imag
_atom_type_scat_source
C C 0.0033 0.0016 'International Tables Vol C Tables 4.2.6.8 and 6.1.1.4'
H H 0.0000 0.0000 'International Tables Vol C Tables 4.2.6.8 and 6.1.1.4'
F F 0.0171 0.0103 'International Tables Vol C Tables 4.2.6.8 and 6.1.1.4'
I I -0.4742 1.8119 'International Tables Vol C Tables 4.2.6.8 and 6.1.1.4'
N N 0.0061 0.0033 'International Tables Vol C Tables 4.2.6.8 and 6.1.1.4'
O O 0.0106 0.0060 'International Tables Vol C Tables 4.2.6.8 and 6.1.1.4'
S S 0.1246 0.1234 'International Tables Vol C Tables 4.2.6.8 and 6.1.1.4'

loop_
_geom_angle_atom_site_label_1
_geom_angle_atom_site_label_2
_geom_angle_atom_site_label_3
_geom_angle
O4 S2 C24 105.0(6)
O5 S2 O4 120.7(6)
O5 S2 C24 99.5(7)
O6 S2 O4 115.3(6)
O6 S2 O5 108.7(7)
O6 S2 C24 105.2(7)
C18 N1 C20 121.5(4)
C18 N1 C22 120.0(4)
C20 N1 C22 118.5(4)
H2A N2 H2B 120.0
C12 N2 H2A 120.0
C12 N2 H2B 120.0
C4 C5 C1 120.0
C6 C5 C4 120.1(9)
C6 C5 C1 119.8(9)
C5 C4 H4 120.0
C5 C4 C3 120.0
C3 C4 H4 120.0
C4 C3 H3 120.0
N3 C3 C4 120.0
N3 C3 H3 120.0
C3 N3 C2 120.0
C3 N3 C21 123.5(9)
C2 N3 C21 116.2(9)
N3 C2 H2 120.0
N3 C2 C1 120.0
C1 C2 H2 120.0
C5 C1 I1 120.4(7)
C2 C1 I1 119.4(7)
C2 C1 C5 120.0
C7 C6 C5 175.3(9)
C7 C6 C5' 175.2(8)
C6 C7 C8 178.5(5)
C7 C8 C12 119.2(4)
C9 C8 C7 120.6(4)
C9 C8 C12 120.2(4)
C8 C9 H9 120.2
C10 C9 C8 119.5(4)
C10 C9 H9 120.2
F1 C10 C9 118.9(4)
F1 C10 C11 118.5(4)
C11 C10 C9 122.5(4)
C10 C11 H11 120.3
C10 C11 C13 119.3(4)
C13 C11 H11 120.3
N2 C12 C8 121.4(4)
N2 C12 C13 120.9(4)
C13 C12 C8 117.7(4)
C11 C13 C12 120.6(4)
C11 C13 C14 120.1(4)
C12 C13 C14 119.2(4)
C15 C14 C13 178.4(4)
C14 C15 C16 177.9(4)
C17 C16 C15 120.7(4)
C17 C16 C19 117.3(4)
C19 C16 C15 121.9(4)
C16 C17 H17 119.8
C18 C17 C16 120.4(4)
C18 C17 H17 119.8
N1 C18 C17 120.6(4)
N1 C18 H18 119.7
C17 C18 H18 119.7
C16 C19 I2 121.4(3)
C20 C19 I2 118.9(3)
C20 C19 C16 119.7(4)
N1 C20 C19 120.5(4)
N1 C20 H20 119.8
C19 C20 H20 119.8
N3 C21 H21A 109.5
N3 C21 H21B 109.5
N3 C21 H21C 109.5
H21A C21 H21B 109.5
H21A C21 H21C 109.5
H21B C21 H21C 109.5
N1 C22 H22A 109.5
N1 C22 H22B 109.5
N1 C22 H22C 109.5
H22A C22 H22B 109.5
H22A C22 H22C 109.5
H22B C22 H22C 109.5
F5 C24 S2 104.2(12)
F5 C24 F6 110.2(13)
F6 C24 S2 107.7(8)
F7 C24 S2 119.6(11)
F7 C24 F5 108.4(11)
F7 C24 F6 106.6(14)
O4' S2' O5' 115.9(6)
O4' S2' C24' 104.5(7)
O5' S2' C24' 99.8(7)
O6' S2' O4' 116.7(5)
O6' S2' O5' 115.1(6)
O6' S2' C24' 101.2(6)
C1' C5' C6 119.4(9)
C1' C5' C0AA 120.0
C0AA C5' C6 120.2(9)
C5' C1' I1' 122.8(6)
C2' C1' I1' 117.1(6)
C2' C1' C5' 120.0
C1' C2' H2' 120.0
C1' C2' N3' 120.0
N3' C2' H2' 120.0
C2' N3' C21' 119.6(9)
C3' N3' C2' 120.0
C3' N3' C21' 120.4(8)
N3' C3' H3' 120.0
C0AA C3' N3' 120.0
C0AA C3' H3' 120.0
C5' C0AA H0AA 120.0
C3' C0AA C5' 120.0
C3' C0AA H0AA 120.0
N3' C21' H21D 109.5
N3' C21' H21E 109.5
N3' C21' H21F 109.5
H21D C21' H21E 109.5
H21D C21' H21F 109.5
H21E C21' H21F 109.5
F6 C24' F7 107.9(13)
F6 C24' S2' 113.8(10)
F6 C24' F5' 106.0(13)
F7 C24' S2' 104.1(11)
F5' C24' F7 108.7(11)
F5' C24' S2' 116.0(13)
O1 S1 C23 104.5(10)
O2 S1 O1 115.2(9)
O2 S1 C23 101.3(8)
O3 S1 O1 114.8(10)
O3 S1 O2 114.3(9)
O3 S1 C23 104.5(7)
F2 C23 S1 111.2(11)
F2 C23 F3 108.7(13)
F2 C23 F4 108.6(13)
F3 C23 S1 105.4(10)
F4 C23 S1 113.0(11)
F4 C23 F3 109.8(14)
O1' S1' O3' 117.0(11)
O1' S1' C23' 103.8(11)
O2' S1' O1' 114.2(10)
O2' S1' O3' 113.3(8)
O2' S1' C23' 103.4(7)
O3' S1' C23' 102.8(7)
F2' C23' S1' 112.0(10)
F2' C23' F3' 107.4(13)
F2' C23' F4' 105.7(12)
F3' C23' S1' 115.6(10)
F4' C23' S1' 109.8(11)
F4' C23' F3' 105.7(11)

loop_
_geom_bond_atom_site_label_1
_geom_bond_atom_site_label_2
_geom_bond_distance
I1 C1 2.082(10)
I2 C19 2.076(4)
S2 O4 1.428(8)
S2 O5 1.396(11)
S2 O6 1.390(8)
S2 C24 1.912(16)
F1 C10 1.356(5)
F5 C24 1.275(18)
F6 C24 1.415(17)
F6 C24' 1.276(18)
F7 C24 1.221(19)
F7 C24' 1.341(17)
N1 C18 1.342(6)
N1 C20 1.345(6)
N1 C22 1.488(6)
N2 H2A 0.8800
N2 H2B 0.8800
N2 C12 1.355(5)
C5 C4 1.3900
C5 C1 1.3900
C5 C6 1.379(10)
C4 H4 0.9500
C4 C3 1.3900
C3 H3 0.9500
C3 N3 1.3900
N3 C2 1.3900
N3 C21 1.463(15)
C2 H2 0.9500
C2 C1 1.3900
C6 C7 1.192(7)
C6 C5' 1.485(11)
C7 C8 1.424(6)
C8 C9 1.402(6)
C8 C12 1.424(6)
C9 H9 0.9500
C9 C10 1.369(7)
C10 C11 1.367(6)
C11 H11 0.9500
C11 C13 1.401(6)
C12 C13 1.418(6)
C13 C14 1.418(6)
C14 C15 1.200(6)
C15 C16 1.413(6)
C16 C17 1.406(6)
C16 C19 1.412(6)
C17 H17 0.9500
C17 C18 1.367(6)
C18 H18 0.9500
C19 C20 1.377(6)
C20 H20 0.9500
C21 H21A 0.9800
C21 H21B 0.9800
C21 H21C 0.9800
C22 H22A 0.9800
C22 H22B 0.9800
C22 H22C 0.9800
I1' C1' 2.033(10)
S2' O4' 1.447(8)
S2' O5' 1.447(9)
S2' O6' 1.426(7)
S2' C24' 1.804(16)
F5' C24' 1.29(2)
C5' C1' 1.3900
C5' C0AA 1.3900
C1' C2' 1.3900
C2' H2' 0.9500
C2' N3' 1.3900
N3' C3' 1.3900
N3' C21' 1.476(15)
C3' H3' 0.9500
C3' C0AA 1.3900
C0AA H0AA 0.9500
C21' H21D 0.9800
C21' H21E 0.9800
C21' H21F 0.9800
S1 O1 1.449(10)
S1 O2 1.444(9)
S1 O3 1.429(9)
S1 C23 1.801(14)
F2 C23 1.317(12)
F3 C23 1.348(13)
F4 C23 1.327(12)
S1' O1' 1.428(11)
S1' O2' 1.425(9)
S1' O3' 1.446(9)
S1' C23' 1.787(13)
F2' C23' 1.330(12)
F3' C23' 1.342(12)
F4' C23' 1.341(12)

loop_
_geom_hbond_atom_site_label_D
_geom_hbond_atom_site_label_H
_geom_hbond_atom_site_label_A
_geom_hbond_distance_DH
_geom_hbond_distance_HA
_geom_hbond_distance_DA
_geom_hbond_angle_DHA
N2 H2B O4' 0.88 2.31 3.025(8) 138.9
